data_2235854
loop_
_publ_author_name
'Sasagawa, Kosuke'
'Hijikata, Daichi'
'Sakamoto, Rei'
'Okamoto, Akiko'
'Yonezawa, Noriyuki'

_publ_section_title
;
 [2,7-Dimethoxy-8-(4-propylbenzoyl)naphthalen-1-yl](4-propylphenyl)methanone
;
_journal_coeditor_code HB6909
_journal_issue 8
_journal_name_full 'Acta Crystallographica Section E'
_journal_page_first o2596
_journal_paper_doi 10.1107/S1600536812033582
_journal_volume 68
_journal_year 2012
_chemical_formula_iupac 'C32 H32 O4'
_chemical_formula_moiety 'C32 H32 O4'
_chemical_formula_sum 'C32 H32 O4'
_chemical_formula_weight 480.58
_chemical_melting_point_gt 448.9
_chemical_melting_point_lt 447.1
_chemical_name_systematic
;
[2,7-Dimethoxy-8-(4-propylbenzoyl)naphthalen-1-yl](4-propylphenyl)methanone
;
_space_group_IT_number 14
_symmetry_cell_setting monoclinic
_symmetry_space_group_name_Hall '-P 2yn'
_symmetry_space_group_name_H-M 'P 1 21/n 1'
_atom_sites_solution_hydrogens geom
_atom_sites_solution_primary direct
_atom_sites_solution_secondary difmap
_audit_creation_method SHELXL-97
_cell_angle_alpha 90.00
_cell_angle_beta 113.5020(10)
_cell_angle_gamma 90.00
_cell_formula_units_Z 4
_cell_length_a 18.1224(3)
_cell_length_b 7.91914(14)
_cell_length_c 19.7355(4)
_cell_measurement_reflns_used 25236
_cell_measurement_temperature 193(2)
_cell_measurement_theta_max 68.16
_cell_measurement_theta_min 4.27
_cell_volume 2597.37(8)
_computing_cell_refinement 'RAPID-AUTO (Rigaku, 1998)'
_computing_data_collection 'RAPID-AUTO (Rigaku, 1998)'
_computing_data_reduction 'RAPID-AUTO (Rigaku, 1998)'
_computing_molecular_graphics 'CrystalStructure (Rigaku, 2010)'
_computing_publication_material 'CrystalStructure (Rigaku, 2010)'
_computing_structure_refinement 'SHELXL97 (Sheldrick, 2008)'
_computing_structure_solution 'Il Milione (Burla <i>et al.</i>, 2007)'
_diffrn_ambient_temperature 193(2)
_diffrn_detector_area_resol_mean 10.000
_diffrn_measured_fraction_theta_full 0.999
_diffrn_measured_fraction_theta_max 1.000
_diffrn_measurement_device_type 'Rigaku R-AXIS RAPID'
_diffrn_measurement_method '\w scans'
_diffrn_radiation_monochromator graphite
_diffrn_radiation_source 'rotating anode'
_diffrn_radiation_type CuK\a
_diffrn_radiation_wavelength 1.54187
_diffrn_reflns_av_R_equivalents 0.0470
_diffrn_reflns_av_sigmaI/netI 0.0246
_diffrn_reflns_limit_h_max 21
_diffrn_reflns_limit_h_min -21
_diffrn_reflns_limit_k_max 9
_diffrn_reflns_limit_k_min -9
_diffrn_reflns_limit_l_max 23
_diffrn_reflns_limit_l_min -23
_diffrn_reflns_number 45013
_diffrn_reflns_theta_full 68.20
_diffrn_reflns_theta_max 68.20
_diffrn_reflns_theta_min 4.27
_diffrn_standards_number 0
_exptl_absorpt_coefficient_mu 0.634
_exptl_absorpt_correction_T_max 0.9690
_exptl_absorpt_correction_T_min 0.7857
_exptl_absorpt_correction_type numerical
_exptl_absorpt_process_details '(NUMABS; Higashi, 1999)'
_exptl_crystal_colour colorless
_exptl_crystal_density_diffrn 1.229
_exptl_crystal_density_method 'not measured'
_exptl_crystal_description platelet
_exptl_crystal_F_000 1024
_exptl_crystal_size_max 0.40
_exptl_crystal_size_mid 0.30
_exptl_crystal_size_min 0.05
_refine_diff_density_max 0.221
_refine_diff_density_min -0.262
_refine_ls_extinction_coef 0.0024(2)
_refine_ls_extinction_expression Fc^*^=kFc[1+0.001xFc^2^\l^3^/sin(2\q)]^-1/4^
_refine_ls_extinction_method 'SHELXL97 (Sheldrick, 2008)'
_refine_ls_goodness_of_fit_ref 1.099
_refine_ls_hydrogen_treatment constr
_refine_ls_matrix_type full
_refine_ls_number_parameters 330
_refine_ls_number_reflns 4752
_refine_ls_number_restraints 0
_refine_ls_restrained_S_all 1.099
_refine_ls_R_factor_all 0.0710
_refine_ls_R_factor_gt 0.0477
_refine_ls_shift/su_max 0.000
_refine_ls_shift/su_mean 0.000
_refine_ls_structure_factor_coef Fsqd
_refine_ls_weighting_details 'calc w=1/[\s^2^(Fo^2^)+(0.0684P)^2^+0.7538P] where P=(Fo^2^+2Fc^2^)/3'
_refine_ls_weighting_scheme calc
_refine_ls_wR_factor_gt 0.1225
_refine_ls_wR_factor_ref 0.1520
_reflns_number_gt 3258
_reflns_number_total 4752
_reflns_threshold_expression I>2\s(I)
_cod_data_source_file hb6909.cif
_cod_data_source_block I
_cod_original_sg_symbol_H-M 'P 21/n'
_cod_database_code 2235854
_cod_database_fobs_code 2235854

loop_
_symmetry_equiv_pos_site_id
_symmetry_equiv_pos_as_xyz
1 +X,+Y,+Z
2 1/2-X,1/2+Y,1/2-Z
3 -X,-Y,-Z
4 1/2+X,1/2-Y,1/2+Z

loop_
_atom_site_type_symbol
_atom_site_label
_atom_site_fract_x
_atom_site_fract_y
_atom_site_fract_z
_atom_site_U_iso_or_equiv
_atom_site_adp_type
_atom_site_calc_flag
_atom_site_refinement_flags
_atom_site_occupancy
_atom_site_symmetry_multiplicity
O O1 0.24425(9) 0.4558(2) 0.71149(8) 0.0569(4) Uani d . 1 1
O O2 0.01824(9) 0.1904(2) 0.33799(8) 0.0610(4) Uani d . 1 1
O O3 0.27655(8) 0.20263(18) 0.58444(8) 0.0532(4) Uani d . 1 1
O O4 0.17938(9) 0.44541(18) 0.42987(8) 0.0542(4) Uani d . 1 1
C C1 0.03056(14) 0.3547(3) 0.61602(12) 0.0540(5) Uani d . 1 1
H H1 -0.0172 0.3500 0.6250 0.065 Uiso calc R 1 1
C C2 -0.04538(13) 0.2496(3) 0.49034(13) 0.0535(5) Uani d . 1 1
H H2 -0.0924 0.2435 0.5005 0.064 Uiso calc R 1 1
C C3 0.10007(13) 0.4085(3) 0.67087(13) 0.0548(5) Uani d . 1 1
H H3 0.1008 0.4425 0.7173 0.066 Uiso calc R 1 1
C C4 0.02756(12) 0.3058(3) 0.54627(12) 0.0467(5) Uani d . 1 1
C C5 -0.04981(13) 0.2041(3) 0.42247(13) 0.0553(6) Uani d . 1 1
H H5 -0.0989 0.1634 0.3860 0.066 Uiso calc R 1 1
C C6 0.17079(12) 0.4131(3) 0.65775(11) 0.0467(5) Uani d . 1 1
C C7 0.09867(11) 0.3134(2) 0.53196(11) 0.0422(5) Uani d . 1 1
C C8 0.01909(12) 0.2179(3) 0.40692(12) 0.0499(5) Uani d . 1 1
C C9 0.17178(12) 0.3663(2) 0.59093(10) 0.0421(5) Uani d . 1 1
C C10 0.09209(12) 0.2697(2) 0.45953(11) 0.0436(5) Uani d . 1 1
C C11 0.25296(12) 0.3465(3) 0.58720(10) 0.0434(5) Uani d . 1 1
C C12 0.27818(12) 0.6589(3) 0.59160(11) 0.0478(5) Uani d . 1 1
H H12 0.2277 0.6783 0.5944 0.057 Uiso calc R 1 1
C C13 0.32583(13) 0.7945(3) 0.59118(12) 0.0534(5) Uani d . 1 1
H H13 0.3076 0.9060 0.5935 0.064 Uiso calc R 1 1
C C14 0.30310(11) 0.4946(2) 0.58802(10) 0.0423(5) Uani d . 1 1
C C15 0.40005(13) 0.7706(3) 0.58743(11) 0.0518(5) Uani d . 1 1
C C16 0.37687(12) 0.4698(3) 0.58295(11) 0.0507(5) Uani d . 1 1
H H16 0.3947 0.3584 0.5797 0.061 Uiso calc R 1 1
C C17 0.42412(13) 0.6057(3) 0.58265(12) 0.0551(6) Uani d . 1 1
H H17 0.4742 0.5866 0.5791 0.066 Uiso calc R 1 1
C C18 0.45184(15) 0.9209(3) 0.58852(13) 0.0658(7) Uani d . 1 1
H H18A 0.4195 1.0017 0.5498 0.079 Uiso calc R 1 1
H H18B 0.4971 0.8825 0.5764 0.079 Uiso calc R 1 1
C C19 0.48555(15) 1.0115(3) 0.66281(14) 0.0670(7) Uani d . 1 1
H H19A 0.5152 1.1129 0.6584 0.080 Uiso calc R 1 1
H H19B 0.4401 1.0500 0.6747 0.080 Uiso calc R 1 1
C C20 0.54096(15) 0.9046(4) 0.72574(14) 0.0726(7) Uani d . 1 1
H H20A 0.5112 0.8074 0.7327 0.087 Uiso calc R 1 1
H H20B 0.5618 0.9721 0.7711 0.087 Uiso calc R 1 1
H H20C 0.5859 0.8648 0.7143 0.087 Uiso calc R 1 1
C C21 0.15938(12) 0.2993(3) 0.43450(11) 0.0445(5) Uani d . 1 1
C C22 0.17742(13) -0.0111(3) 0.42097(11) 0.0499(5) Uani d . 1 1
H H22 0.1315 -0.0332 0.4315 0.060 Uiso calc R 1 1
C C23 0.20091(12) 0.1545(2) 0.41792(10) 0.0436(5) Uani d . 1 1
C C24 0.21995(14) -0.1447(3) 0.40895(12) 0.0546(6) Uani d . 1 1
H H24 0.2023 -0.2570 0.4104 0.065 Uiso calc R 1 1
C C25 0.26860(13) 0.1837(3) 0.40237(12) 0.0518(5) Uani d . 1 1
H H25 0.2855 0.2960 0.3995 0.062 Uiso calc R 1 1
C C26 0.28793(13) -0.1169(3) 0.39483(11) 0.0521(5) Uani d . 1 1
C C27 0.31099(13) 0.0493(3) 0.39115(12) 0.0550(6) Uani d . 1 1
H H27 0.3569 0.0709 0.3807 0.066 Uiso calc R 1 1
C C28 0.33506(15) -0.2620(3) 0.38310(12) 0.0611(6) Uani d . 1 1
H H28A 0.3271 -0.3622 0.4094 0.073 Uiso calc R 1 1
H H28B 0.3930 -0.2330 0.4053 0.073 Uiso calc R 1 1
C C29 0.31187(15) -0.3071(3) 0.30285(13) 0.0644(6) Uani d . 1 1
H H29A 0.3181 -0.2062 0.2760 0.077 Uiso calc R 1 1
H H29B 0.2545 -0.3408 0.2809 0.077 Uiso calc R 1 1
C C30 0.36266(15) -0.4497(3) 0.29291(14) 0.0688(7) Uani d . 1 1
H H30A 0.4194 -0.4164 0.3139 0.083 Uiso calc R 1 1
H H30B 0.3457 -0.4739 0.2401 0.083 Uiso calc R 1 1
H H30C 0.3556 -0.5510 0.3182 0.083 Uiso calc R 1 1
C C31 0.24686(15) 0.5212(3) 0.77932(12) 0.0656(7) Uani d . 1 1
H H31A 0.2307 0.4331 0.8055 0.079 Uiso calc R 1 1
H H31B 0.2100 0.6173 0.7695 0.079 Uiso calc R 1 1
H H31C 0.3017 0.5583 0.8098 0.079 Uiso calc R 1 1
C C32 -0.04718(15) 0.0998(4) 0.28517(13) 0.0715(7) Uani d . 1 1
H H32A -0.0550 -0.0062 0.3071 0.086 Uiso calc R 1 1
H H32B -0.0355 0.0751 0.2418 0.086 Uiso calc R 1 1
H H32C -0.0962 0.1682 0.2702 0.086 Uiso calc R 1 1

loop_
_atom_site_aniso_label
_atom_site_aniso_U_11
_atom_site_aniso_U_22
_atom_site_aniso_U_33
_atom_site_aniso_U_12
_atom_site_aniso_U_13
_atom_site_aniso_U_23
O1 0.0583(9) 0.0656(10) 0.0449(8) -0.0052(7) 0.0187(7) -0.0098(7)
O2 0.0540(9) 0.0761(11) 0.0463(9) -0.0106(8) 0.0131(7) -0.0089(7)
O3 0.0574(9) 0.0405(8) 0.0617(9) 0.0069(7) 0.0237(7) 0.0021(7)
O4 0.0629(9) 0.0414(9) 0.0585(9) -0.0071(7) 0.0244(7) 0.0017(7)
C1 0.0569(13) 0.0492(13) 0.0615(14) 0.0022(10) 0.0296(11) 0.0040(10)
C2 0.0476(12) 0.0511(13) 0.0618(14) -0.0006(10) 0.0220(10) 0.0066(10)
C3 0.0626(14) 0.0517(13) 0.0547(13) -0.0001(11) 0.0285(11) -0.0031(10)
C4 0.0485(11) 0.0405(11) 0.0531(12) 0.0021(9) 0.0224(10) 0.0044(9)
C5 0.0448(11) 0.0547(14) 0.0597(14) -0.0039(10) 0.0137(10) 0.0014(11)
C6 0.0497(11) 0.0410(11) 0.0480(11) 0.0003(9) 0.0182(9) 0.0004(9)
C7 0.0427(10) 0.0352(11) 0.0476(11) 0.0003(8) 0.0166(9) 0.0030(8)
C8 0.0491(12) 0.0489(12) 0.0486(12) -0.0028(10) 0.0163(10) 0.0002(9)
C9 0.0489(11) 0.0343(10) 0.0439(10) 0.0009(8) 0.0195(9) 0.0016(8)
C10 0.0454(11) 0.0377(11) 0.0458(11) -0.0014(8) 0.0163(9) 0.0016(9)
C11 0.0481(11) 0.0395(11) 0.0398(10) 0.0039(9) 0.0145(9) 0.0018(8)
C12 0.0438(11) 0.0430(12) 0.0525(12) 0.0015(9) 0.0148(9) 0.0006(9)
C13 0.0523(12) 0.0440(12) 0.0600(13) -0.0038(10) 0.0182(10) 0.0002(10)
C14 0.0404(10) 0.0414(11) 0.0406(10) 0.0011(8) 0.0113(8) 0.0025(8)
C15 0.0504(12) 0.0553(14) 0.0439(11) -0.0089(10) 0.0125(9) 0.0045(10)
C16 0.0482(12) 0.0520(13) 0.0504(12) 0.0060(10) 0.0180(9) 0.0043(10)
C17 0.0440(11) 0.0649(15) 0.0549(13) -0.0014(10) 0.0182(10) 0.0059(11)
C18 0.0593(14) 0.0668(16) 0.0628(14) -0.0163(12) 0.0155(11) 0.0118(12)
C19 0.0604(14) 0.0570(15) 0.0795(17) -0.0157(12) 0.0235(13) -0.0025(13)
C20 0.0643(15) 0.091(2) 0.0588(15) -0.0128(14) 0.0202(12) -0.0067(14)
C21 0.0470(11) 0.0405(12) 0.0429(11) -0.0039(9) 0.0146(9) 0.0012(9)
C22 0.0580(13) 0.0446(12) 0.0521(12) -0.0020(10) 0.0273(10) 0.0030(9)
C23 0.0475(11) 0.0427(11) 0.0398(10) -0.0029(9) 0.0165(9) 0.0011(8)
C24 0.0701(15) 0.0437(12) 0.0542(13) -0.0003(11) 0.0292(11) 0.0017(10)
C25 0.0541(12) 0.0493(13) 0.0549(13) -0.0088(10) 0.0246(10) -0.0023(10)
C26 0.0566(13) 0.0561(14) 0.0413(11) 0.0072(10) 0.0173(10) 0.0013(9)
C27 0.0510(12) 0.0631(15) 0.0548(13) -0.0016(11) 0.0251(10) -0.0034(11)
C28 0.0656(14) 0.0632(15) 0.0531(13) 0.0123(12) 0.0221(11) 0.0000(11)
C29 0.0605(14) 0.0694(16) 0.0560(14) 0.0108(12) 0.0155(11) -0.0096(12)
C30 0.0701(16) 0.0726(17) 0.0580(14) 0.0131(13) 0.0196(12) -0.0115(12)
C31 0.0765(16) 0.0654(16) 0.0512(13) 0.0056(13) 0.0217(12) -0.0117(11)
C32 0.0639(15) 0.0814(18) 0.0574(14) -0.0151(13) 0.0117(12) -0.0142(13)

loop_
_atom_type_symbol
_atom_type_description
_atom_type_scat_dispersion_real
_atom_type_scat_dispersion_imag
_atom_type_scat_source
C C 0.0181 0.0091 'International Tables Vol C Tables 4.2.6.8 and 6.1.1.4'
H H 0.0000 0.0000 'International Tables Vol C Tables 4.2.6.8 and 6.1.1.4'
O O 0.0492 0.0322 'International Tables Vol C Tables 4.2.6.8 and 6.1.1.4'

loop_
_geom_angle_atom_site_label_1
_geom_angle_atom_site_label_2
_geom_angle_atom_site_label_3
_geom_angle
C6 O1 C31 118.44(17)
C8 O2 C32 118.93(18)
C3 C1 C4 121.7(2)
C3 C1 H1 119.1
C4 C1 H1 119.1
C5 C2 C4 121.5(2)
C5 C2 H2 119.3
C4 C2 H2 119.3
C1 C3 C6 119.0(2)
C1 C3 H3 120.5
C6 C3 H3 120.5
C1 C4 C2 120.58(19)
C1 C4 C7 119.70(19)
C2 C4 C7 119.73(19)
C2 C5 C8 119.1(2)
C2 C5 H5 120.4
C8 C5 H5 120.4
O1 C6 C9 115.29(18)
O1 C6 C3 122.58(19)
C9 C6 C3 122.04(19)
C4 C7 C10 117.79(18)
C4 C7 C9 117.85(18)
C10 C7 C9 124.36(17)
O2 C8 C10 114.97(18)
O2 C8 C5 123.04(19)
C10 C8 C5 121.9(2)
C6 C9 C7 119.69(18)
C6 C9 C11 117.36(17)
C7 C9 C11 122.22(17)
C8 C10 C7 119.86(18)
C8 C10 C21 117.30(18)
C7 C10 C21 122.34(17)
O3 C11 C14 120.92(18)
O3 C11 C9 117.53(18)
C14 C11 C9 121.55(17)
C13 C12 C14 120.78(19)
C13 C12 H12 119.6
C14 C12 H12 119.6
C12 C13 C15 121.1(2)
C12 C13 H13 119.5
C15 C13 H13 119.5
C12 C14 C16 118.47(19)
C12 C14 C11 122.18(18)
C16 C14 C11 119.33(18)
C13 C15 C17 117.9(2)
C13 C15 C18 120.1(2)
C17 C15 C18 122.0(2)
C17 C16 C14 120.4(2)
C17 C16 H16 119.8
C14 C16 H16 119.8
C16 C17 C15 121.4(2)
C16 C17 H17 119.3
C15 C17 H17 119.3
C15 C18 C19 113.14(19)
C15 C18 H18A 109.0
C19 C18 H18A 109.0
C15 C18 H18B 109.0
C19 C18 H18B 109.0
H18A C18 H18B 107.8
C20 C19 C18 114.1(2)
C20 C19 H19A 108.7
C18 C19 H19A 108.7
C20 C19 H19B 108.7
C18 C19 H19B 108.7
H19A C19 H19B 107.6
C19 C20 H20A 109.5
C19 C20 H20B 109.5
H20A C20 H20B 109.5
C19 C20 H20C 109.5
H20A C20 H20C 109.5
H20B C20 H20C 109.5
O4 C21 C23 121.58(18)
O4 C21 C10 118.27(18)
C23 C21 C10 120.13(17)
C24 C22 C23 120.90(19)
C24 C22 H22 119.6
C23 C22 H22 119.6
C22 C23 C25 118.49(19)
C22 C23 C21 122.13(18)
C25 C23 C21 119.29(18)
C22 C24 C26 121.0(2)
C22 C24 H24 119.5
C26 C24 H24 119.5
C27 C25 C23 120.1(2)
C27 C25 H25 120.0
C23 C25 H25 120.0
C24 C26 C27 118.0(2)
C24 C26 C28 121.0(2)
C27 C26 C28 120.9(2)
C25 C27 C26 121.5(2)
C25 C27 H27 119.3
C26 C27 H27 119.3
C26 C28 C29 113.86(19)
C26 C28 H28A 108.8
C29 C28 H28A 108.8
C26 C28 H28B 108.8
C29 C28 H28B 108.8
H28A C28 H28B 107.7
C28 C29 C30 112.45(19)
C28 C29 H29A 109.1
C30 C29 H29A 109.1
C28 C29 H29B 109.1
C30 C29 H29B 109.1
H29A C29 H29B 107.8
C29 C30 H30A 109.5
C29 C30 H30B 109.5
H30A C30 H30B 109.5
C29 C30 H30C 109.5
H30A C30 H30C 109.5
H30B C30 H30C 109.5
O1 C31 H31A 109.5
O1 C31 H31B 109.5
H31A C31 H31B 109.5
O1 C31 H31C 109.5
H31A C31 H31C 109.5
H31B C31 H31C 109.5
O2 C32 H32A 109.5
O2 C32 H32B 109.5
H32A C32 H32B 109.5
O2 C32 H32C 109.5
H32A C32 H32C 109.5
H32B C32 H32C 109.5

loop_
_geom_bond_atom_site_label_1
_geom_bond_atom_site_label_2
_geom_bond_distance
O1 C6 1.373(2)
O1 C31 1.418(2)
O2 C8 1.372(2)
O2 C32 1.422(3)
O3 C11 1.226(2)
O4 C21 1.226(2)
C1 C3 1.361(3)
C1 C4 1.410(3)
C1 H1 0.9500
C2 C5 1.358(3)
C2 C4 1.414(3)
C2 H2 0.9500
C3 C6 1.405(3)
C3 H3 0.9500
C4 C7 1.426(3)
C5 C8 1.404(3)
C5 H5 0.9500
C6 C9 1.377(3)
C7 C10 1.429(3)
C7 C9 1.434(3)
C8 C10 1.379(3)
C9 C11 1.510(3)
C10 C21 1.506(3)
C11 C14 1.480(3)
C12 C13 1.380(3)
C12 C14 1.389(3)
C12 H12 0.9500
C13 C15 1.389(3)
C13 H13 0.9500
C14 C16 1.394(3)
C15 C17 1.392(3)
C15 C18 1.511(3)
C16 C17 1.377(3)
C16 H16 0.9500
C17 H17 0.9500
C18 C19 1.524(3)
C18 H18A 0.9900
C18 H18B 0.9900
C19 C20 1.507(3)
C19 H19A 0.9900
C19 H19B 0.9900
C20 H20A 0.9800
C20 H20B 0.9800
C20 H20C 0.9800
C21 C23 1.478(3)
C22 C24 1.383(3)
C22 C23 1.388(3)
C22 H22 0.9500
C23 C25 1.397(3)
C24 C26 1.385(3)
C24 H24 0.9500
C25 C27 1.381(3)
C25 H25 0.9500
C26 C27 1.392(3)
C26 C28 1.503(3)
C27 H27 0.9500
C28 C29 1.511(3)
C28 H28A 0.9900
C28 H28B 0.9900
C29 C30 1.518(3)
C29 H29A 0.9900
C29 H29B 0.9900
C30 H30A 0.9800
C30 H30B 0.9800
C30 H30C 0.9800
C31 H31A 0.9800
C31 H31B 0.9800
C31 H31C 0.9800
C32 H32A 0.9800
C32 H32B 0.9800
C32 H32C 0.9800

loop_
_geom_hbond_atom_site_label_D
_geom_hbond_atom_site_label_H
_geom_hbond_atom_site_label_A
_geom_hbond_site_symmetry_A
_geom_hbond_distance_DH
_geom_hbond_distance_HA
_geom_hbond_distance_DA
_geom_hbond_angle_DHA
_geom_hbond_publ_flag
C13 H13 O3 1_565 0.95 2.41 3.342(3) 168 y
C24 H24 O4 1_545 0.95 2.45 3.390(3) 170 y

loop_
_geom_torsion_atom_site_label_1
_geom_torsion_atom_site_label_2
_geom_torsion_atom_site_label_3
_geom_torsion_atom_site_label_4
_geom_torsion
C4 C1 C3 C6 -0.9(3)
C3 C1 C4 C2 179.7(2)
C3 C1 C4 C7 -0.5(3)
C5 C2 C4 C1 179.1(2)
C5 C2 C4 C7 -0.8(3)
C4 C2 C5 C8 -1.9(3)
C31 O1 C6 C9 173.89(19)
C31 O1 C6 C3 -9.4(3)
C1 C3 C6 O1 -175.9(2)
C1 C3 C6 C9 0.6(3)
C1 C4 C7 C10 -177.32(19)
C2 C4 C7 C10 2.5(3)
C1 C4 C7 C9 2.0(3)
C2 C4 C7 C9 -178.17(18)
C32 O2 C8 C10 165.2(2)
C32 O2 C8 C5 -18.2(3)
C2 C5 C8 O2 -173.6(2)
C2 C5 C8 C10 2.8(3)
O1 C6 C9 C7 177.76(17)
C3 C6 C9 C7 1.0(3)
O1 C6 C9 C11 7.3(3)
C3 C6 C9 C11 -169.44(19)
C4 C7 C9 C6 -2.2(3)
C10 C7 C9 C6 177.02(18)
C4 C7 C9 C11 167.69(17)
C10 C7 C9 C11 -13.1(3)
O2 C8 C10 C7 175.68(17)
C5 C8 C10 C7 -1.0(3)
O2 C8 C10 C21 3.5(3)
C5 C8 C10 C21 -173.08(19)
C4 C7 C10 C8 -1.7(3)
C9 C7 C10 C8 179.06(19)
C4 C7 C10 C21 170.04(18)
C9 C7 C10 C21 -9.2(3)
C6 C9 C11 O3 106.1(2)
C7 C9 C11 O3 -64.1(3)
C6 C9 C11 C14 -73.0(2)
C7 C9 C11 C14 116.9(2)
C14 C12 C13 C15 -0.2(3)
C13 C12 C14 C16 -0.9(3)
C13 C12 C14 C11 -179.05(19)
O3 C11 C14 C12 -179.58(19)
C9 C11 C14 C12 -0.6(3)
O3 C11 C14 C16 2.3(3)
C9 C11 C14 C16 -178.71(17)
C12 C13 C15 C17 1.2(3)
C12 C13 C15 C18 -178.8(2)
C12 C14 C16 C17 1.0(3)
C11 C14 C16 C17 179.17(18)
C14 C16 C17 C15 0.1(3)
C13 C15 C17 C16 -1.2(3)
C18 C15 C17 C16 178.9(2)
C13 C15 C18 C19 68.8(3)
C17 C15 C18 C19 -111.2(3)
C15 C18 C19 C20 62.7(3)
C8 C10 C21 O4 107.1(2)
C7 C10 C21 O4 -64.8(3)
C8 C10 C21 C23 -74.3(2)
C7 C10 C21 C23 113.7(2)
C24 C22 C23 C25 0.0(3)
C24 C22 C23 C21 -176.60(19)
O4 C21 C23 C22 -178.17(19)
C10 C21 C23 C22 3.3(3)
O4 C21 C23 C25 5.2(3)
C10 C21 C23 C25 -173.28(18)
C23 C22 C24 C26 1.1(3)
C22 C23 C25 C27 -0.6(3)
C21 C23 C25 C27 176.10(19)
C22 C24 C26 C27 -1.7(3)
C22 C24 C26 C28 178.9(2)
C23 C25 C27 C26 0.1(3)
C24 C26 C27 C25 1.1(3)
C28 C26 C27 C25 -179.5(2)
C24 C26 C28 C29 94.9(3)
C27 C26 C28 C29 -84.5(3)
C26 C28 C29 C30 177.9(2)

loop_
_cod_related_entry_id
_cod_related_entry_database
_cod_related_entry_code
1 ChemSpider 30657972
